data_4003567
loop_
_publ_author_name
'Liu, Kun'
'Lei, Yilong'
'Fu, Hongbing'

_publ_section_title
;
 A General Synthetic Strategy to a Library of Luminescent All-Organic
 Core--Shell Microstructures
;
_journal_name_full 'Chemistry of Materials'
_journal_paper_doi 10.1021/acs.chemmater.0c01184
_journal_year 2020
_chemical_formula_sum 'C22 H11 N5'
_chemical_formula_weight 345.36
_space_group_crystal_system orthorhombic
_space_group_IT_number 29
_space_group_name_Hall 'P 2c -2ac'
_space_group_name_H-M_alt 'P c a 21'
_atom_sites_solution_hydrogens geom
_audit_creation_method SHELXL-2018/3
_cell_angle_alpha 90
_cell_angle_beta 90
_cell_angle_gamma 90
_cell_formula_units_Z 4
_cell_length_a 24.936(5)
_cell_length_b 7.2372(14)
_cell_length_c 9.2971(19)
_cell_measurement_reflns_used 4000
_cell_measurement_temperature 113(2)
_cell_measurement_theta_max 27.8864
_cell_measurement_theta_min 1.6333
_cell_volume 1677.8(6)
_computing_cell_refinement crystalclear
_computing_data_collection crystalclear
_computing_data_reduction crystalclear
_computing_molecular_graphics 'Bruker SHELXTL'
_computing_publication_material 'Bruker SHELXTL'
_computing_structure_refinement 'SHELXL-97 (Sheldrick, 1997)'
_computing_structure_solution 'SHELXS-97 (Sheldrick, 1990)'
_diffrn_ambient_temperature 113(2)
_diffrn_measured_fraction_theta_full 0.972
_diffrn_measured_fraction_theta_max 0.972
_diffrn_measurement_device_type 'rigaku saturn'
_diffrn_measurement_method '\w scans'
_diffrn_radiation_type MoK\a
_diffrn_radiation_wavelength 0.71073
_diffrn_reflns_av_R_equivalents 0.0578
_diffrn_reflns_av_unetI/netI 0.0522
_diffrn_reflns_Laue_measured_fraction_full 0.972
_diffrn_reflns_Laue_measured_fraction_max 0.972
_diffrn_reflns_limit_h_max 27
_diffrn_reflns_limit_h_min -29
_diffrn_reflns_limit_k_max 8
_diffrn_reflns_limit_k_min -8
_diffrn_reflns_limit_l_max 11
_diffrn_reflns_limit_l_min -11
_diffrn_reflns_number 8508
_diffrn_reflns_point_group_measured_fraction_full 0.974
_diffrn_reflns_point_group_measured_fraction_max 0.974
_diffrn_reflns_theta_full 25.016
_diffrn_reflns_theta_max 25.016
_diffrn_reflns_theta_min 1.633
_diffrn_standards_decay_% 0
_diffrn_standards_interval_count 0
_diffrn_standards_interval_time 0
_diffrn_standards_number 0
_exptl_absorpt_coefficient_mu 0.085
_exptl_absorpt_correction_T_max 1
_exptl_absorpt_correction_T_min 0.7828
_exptl_absorpt_correction_type multi-scan
_exptl_absorpt_process_details crystalclear
_exptl_crystal_density_diffrn 1.367
_exptl_crystal_F_000 712
_exptl_crystal_size_max 0.200
_exptl_crystal_size_mid 0.180
_exptl_crystal_size_min 0.120
_refine_diff_density_max 0.474
_refine_diff_density_min -0.313
_refine_diff_density_rms 0.083
_refine_ls_abs_structure_details
;
 Refined as a perfect inversion twin.
;
_refine_ls_abs_structure_Flack 0.5
_refine_ls_extinction_method none
_refine_ls_goodness_of_fit_ref 0.997
_refine_ls_hydrogen_treatment constr
_refine_ls_matrix_type full
_refine_ls_number_parameters 244
_refine_ls_number_reflns 2699
_refine_ls_number_restraints 1
_refine_ls_restrained_S_all 0.997
_refine_ls_R_factor_all 0.0837
_refine_ls_R_factor_gt 0.0798
_refine_ls_shift/su_max 0.001
_refine_ls_shift/su_mean 0.000
_refine_ls_structure_factor_coef Fsqd
_refine_ls_weighting_details 'w=1/[\s^2^(Fo^2^)+(0.1084P)^2^+3.2055P] where P=(Fo^2^+2Fc^2^)/3'
_refine_ls_weighting_scheme calc
_refine_ls_wR_factor_gt 0.2010
_refine_ls_wR_factor_ref 0.2045
_reflns_Friedel_coverage 0.874
_reflns_Friedel_fraction_full 0.975
_reflns_Friedel_fraction_max 0.975
_reflns_number_gt 2508
_reflns_number_total 2699
_reflns_threshold_expression 'I > 2\s(I)'
_cod_data_source_file cm0c01184_si_014.cif
_cod_data_source_block R20181201E1
_cod_database_code 4003567
_shelx_shelxl_version_number 2018/3
_shelx_space_group_comment
;
The symmetry employed for this shelxl refinement is uniquely defined
by the following loop, which should always be used as a source of
symmetry information in preference to the above space-group names.
They are only intended as comments.
;
_shelx_estimated_absorpt_t_min 0.983
_shelx_estimated_absorpt_t_max 0.990

loop_
_space_group_symop_operation_xyz
'x, y, z'
'-x, -y, z+1/2'
'-x+1/2, y, z+1/2'
'x+1/2, -y, z'

loop_
_atom_site_label
_atom_site_type_symbol
_atom_site_fract_x
_atom_site_fract_y
_atom_site_fract_z
_atom_site_U_iso_or_equiv
_atom_site_adp_type
_atom_site_occupancy
_atom_site_site_symmetry_order
_atom_site_calc_flag
_atom_site_refinement_flags_posn
_atom_site_refinement_flags_adp
_atom_site_refinement_flags_occupancy
_atom_site_disorder_assembly
_atom_site_disorder_group
N1 N 0.0573(2) 0.3909(8) 0.6764(7) 0.0364(14) Uani 1 1 d . . . . .
H1 H 0.023131 0.365814 0.662810 0.044 Uiso 1 1 calc R U . . .
C1 C 0.0917(3) 0.4641(8) 0.5742(8) 0.0288(15) Uani 1 1 d . . . . .
C2 C 0.0821(4) 0.5140(11) 0.4324(9) 0.046(2) Uani 1 1 d . . . . .
H2 H 0.047705 0.500605 0.389591 0.055 Uiso 1 1 calc R U . . .
C3 C 0.1254(3) 0.5845(10) 0.3567(8) 0.044(2) Uani 1 1 d . . . . .
H3 H 0.120236 0.616330 0.258497 0.053 Uiso 1 1 calc R U . . .
C4 C 0.1748(3) 0.6105(9) 0.4153(8) 0.0381(18) Uani 1 1 d . . . . .
H4 H 0.202694 0.663525 0.359108 0.046 Uiso 1 1 calc R U . . .
C5 C 0.1847(3) 0.5602(9) 0.5560(8) 0.0317(16) Uani 1 1 d . . . . .
H5 H 0.219296 0.576883 0.596701 0.038 Uiso 1 1 calc R U . . .
C6 C 0.1433(3) 0.4848(9) 0.6379(8) 0.0296(15) Uani 1 1 d . . . . .
C7 C 0.1387(3) 0.4202(8) 0.7859(7) 0.0269(14) Uani 1 1 d . . . . .
C8 C 0.1747(3) 0.4040(9) 0.8991(8) 0.0315(16) Uani 1 1 d . . . . .
H8 H 0.210949 0.441318 0.887969 0.038 Uiso 1 1 calc R U . . .
C9 C 0.1572(3) 0.3343(10) 1.0250(8) 0.0365(17) Uani 1 1 d . . . . .
H9 H 0.181879 0.323204 1.102433 0.044 Uiso 1 1 calc R U . . .
C10 C 0.1036(3) 0.2770(10) 1.0464(9) 0.0432(19) Uani 1 1 d . . . . .
H10 H 0.092853 0.230129 1.137406 0.052 Uiso 1 1 calc R U . . .
C11 C 0.0664(3) 0.2889(10) 0.9346(9) 0.0389(18) Uani 1 1 d . . . . .
H11 H 0.030343 0.249074 0.945953 0.047 Uiso 1 1 calc R U . . .
C12 C 0.0853(3) 0.3636(9) 0.8034(7) 0.0300(15) Uani 1 1 d . . . . .
N2 N 0.0470(2) 1.0325(8) 0.3469(7) 0.0328(14) Uani 1 1 d . . . . .
N3 N 0.2045(2) 1.1414(7) 0.3688(6) 0.0272(12) Uani 1 1 d . . . . .
N4 N 0.2040(2) 0.8448(8) 1.0757(6) 0.0276(12) Uani 1 1 d . . . . .
N5 N 0.0475(2) 0.7418(8) 1.0490(6) 0.0340(14) Uani 1 1 d . . . . .
C13 C 0.0706(2) 1.0053(9) 0.4498(7) 0.0231(14) Uani 1 1 d . . . . .
C14 C 0.0988(2) 0.9714(8) 0.5825(7) 0.0216(13) Uani 1 1 d . . . . .
C15 C 0.1539(2) 1.0176(8) 0.5945(6) 0.0205(13) Uani 1 1 d . . . . .
C16 C 0.1811(2) 0.9870(8) 0.7203(7) 0.0192(12) Uani 1 1 d . . . . .
H16 H 0.218259 1.014571 0.726720 0.023 Uiso 1 1 calc R U . . .
C17 C 0.1541(2) 0.9154(9) 0.8384(6) 0.0197(12) Uani 1 1 d . . . . .
C18 C 0.0991(2) 0.8713(8) 0.8291(6) 0.0213(13) Uani 1 1 d . . . . .
C19 C 0.0715(2) 0.9006(9) 0.6995(7) 0.0235(13) Uani 1 1 d . . . . .
H19 H 0.034414 0.872082 0.692201 0.028 Uiso 1 1 calc R U . . .
C20 C 0.1818(2) 1.0883(9) 0.4687(7) 0.0200(13) Uani 1 1 d . . . . .
C21 C 0.1820(2) 0.8783(9) 0.9722(7) 0.0233(14) Uani 1 1 d . . . . .
C22 C 0.0708(2) 0.7990(9) 0.9503(7) 0.0264(14) Uani 1 1 d . . . . .

loop_
_atom_site_aniso_label
_atom_site_aniso_U_11
_atom_site_aniso_U_22
_atom_site_aniso_U_33
_atom_site_aniso_U_23
_atom_site_aniso_U_13
_atom_site_aniso_U_12
N1 0.033(3) 0.035(3) 0.042(4) -0.004(3) -0.012(3) -0.003(3)
C1 0.033(3) 0.019(3) 0.035(4) -0.005(3) 0.003(3) 0.000(3)
C2 0.058(5) 0.033(4) 0.046(5) -0.013(4) -0.019(4) 0.022(3)
C3 0.081(6) 0.027(4) 0.025(4) 0.001(3) 0.003(4) 0.017(4)
C4 0.056(5) 0.023(3) 0.035(4) -0.001(3) 0.017(3) 0.001(3)
C5 0.036(4) 0.021(3) 0.039(4) -0.008(3) 0.001(3) -0.001(3)
C6 0.041(4) 0.024(3) 0.024(3) -0.004(3) -0.007(3) 0.008(3)
C7 0.028(3) 0.021(3) 0.031(4) -0.008(3) 0.005(3) 0.003(3)
C8 0.036(4) 0.024(3) 0.035(4) -0.007(3) -0.004(3) 0.002(3)
C9 0.054(4) 0.032(4) 0.023(4) -0.004(3) -0.012(3) 0.010(3)
C10 0.080(5) 0.027(3) 0.023(4) -0.005(3) 0.007(4) -0.005(4)
C11 0.042(4) 0.024(3) 0.050(5) -0.013(4) 0.014(4) -0.001(3)
C12 0.045(4) 0.022(3) 0.022(3) -0.004(3) -0.009(3) 0.001(3)
N2 0.031(3) 0.036(3) 0.032(3) -0.001(3) 0.004(3) 0.003(2)
N3 0.024(3) 0.026(3) 0.032(3) 0.001(3) 0.006(2) 0.003(2)
N4 0.031(3) 0.032(3) 0.020(3) 0.008(2) -0.010(2) -0.002(2)
N5 0.036(3) 0.038(3) 0.028(3) 0.009(3) 0.004(3) -0.003(3)
C13 0.020(3) 0.028(3) 0.021(3) 0.005(3) 0.001(3) -0.001(2)
C14 0.026(3) 0.015(3) 0.024(3) -0.003(2) -0.003(3) 0.000(2)
C15 0.017(3) 0.024(3) 0.020(3) -0.003(3) 0.004(2) -0.002(2)
C16 0.014(2) 0.023(3) 0.021(3) -0.003(2) -0.002(2) 0.004(2)
C17 0.017(3) 0.027(3) 0.015(3) -0.001(3) -0.001(2) 0.002(2)
C18 0.026(3) 0.015(3) 0.023(3) -0.001(3) 0.000(3) -0.001(2)
C19 0.021(3) 0.025(3) 0.024(3) -0.005(3) 0.002(3) -0.002(3)
C20 0.016(3) 0.027(3) 0.017(3) -0.006(3) 0.001(2) 0.002(2)
C21 0.020(3) 0.024(3) 0.026(4) 0.000(3) 0.005(3) -0.001(2)
C22 0.029(3) 0.025(3) 0.025(3) -0.003(3) 0.000(3) 0.003(3)

loop_
_atom_type_symbol
_atom_type_description
_atom_type_scat_dispersion_real
_atom_type_scat_dispersion_imag
_atom_type_scat_source
C C 0.0033 0.0016 'International Tables Vol C Tables 4.2.6.8 and 6.1.1.4'
H H 0.0000 0.0000 'International Tables Vol C Tables 4.2.6.8 and 6.1.1.4'
N N 0.0061 0.0033 'International Tables Vol C Tables 4.2.6.8 and 6.1.1.4'

loop_
_geom_angle_atom_site_label_1
_geom_angle_atom_site_label_2
_geom_angle_atom_site_label_3
_geom_angle
_geom_angle_site_symmetry_1
_geom_angle_site_symmetry_3
_geom_angle_publ_flag
C12 N1 C1 109.1(5) . . ?
C12 N1 H1 125.5 . . ?
C1 N1 H1 125.5 . . ?
N1 C1 C2 130.0(7) . . ?
N1 C1 C6 108.3(6) . . ?
C2 C1 C6 121.6(7) . . ?
C3 C2 C1 116.3(7) . . ?
C3 C2 H2 121.8 . . ?
C1 C2 H2 121.8 . . ?
C4 C3 C2 123.6(7) . . ?
C4 C3 H3 118.2 . . ?
C2 C3 H3 118.2 . . ?
C3 C4 C5 120.3(7) . . ?
C3 C4 H4 119.9 . . ?
C5 C4 H4 119.9 . . ?
C4 C5 C6 119.3(7) . . ?
C4 C5 H5 120.4 . . ?
C6 C5 H5 120.4 . . ?
C5 C6 C1 118.9(6) . . ?
C5 C6 C7 134.3(7) . . ?
C1 C6 C7 106.8(7) . . ?
C8 C7 C12 120.1(6) . . ?
C8 C7 C6 133.9(6) . . ?
C12 C7 C6 106.1(6) . . ?
C9 C8 C7 118.9(7) . . ?
C9 C8 H8 120.6 . . ?
C7 C8 H8 120.6 . . ?
C8 C9 C10 122.5(7) . . ?
C8 C9 H9 118.7 . . ?
C10 C9 H9 118.7 . . ?
C11 C10 C9 120.4(7) . . ?
C11 C10 H10 119.8 . . ?
C9 C10 H10 119.8 . . ?
C10 C11 C12 116.4(6) . . ?
C10 C11 H11 121.8 . . ?
C12 C11 H11 121.8 . . ?
N1 C12 C7 109.8(6) . . ?
N1 C12 C11 128.4(6) . . ?
C7 C12 C11 121.8(6) . . ?
N2 C13 C14 178.0(7) . . ?
C19 C14 C15 120.2(6) . . ?
C19 C14 C13 119.8(5) . . ?
C15 C14 C13 120.0(5) . . ?
C16 C15 C14 120.5(5) . . ?
C16 C15 C20 120.4(5) . . ?
C14 C15 C20 119.0(5) . . ?
C15 C16 C17 119.7(5) . . ?
C15 C16 H16 120.2 . . ?
C17 C16 H16 120.2 . . ?
C16 C17 C18 120.5(5) . . ?
C16 C17 C21 120.9(5) . . ?
C18 C17 C21 118.5(5) . . ?
C19 C18 C17 119.6(5) . . ?
C19 C18 C22 119.4(5) . . ?
C17 C18 C22 121.0(5) . . ?
C14 C19 C18 119.4(5) . . ?
C14 C19 H19 120.3 . . ?
C18 C19 H19 120.3 . . ?
N3 C20 C15 178.8(7) . . ?
N4 C21 C17 178.3(7) . . ?
N5 C22 C18 179.3(7) . . ?

loop_
_geom_bond_atom_site_label_1
_geom_bond_atom_site_label_2
_geom_bond_distance
_geom_bond_site_symmetry_2
_geom_bond_publ_flag
N1 C12 1.385(8) . ?
N1 C1 1.386(9) . ?
N1 H1 0.8800 . ?
C1 C2 1.388(10) . ?
C1 C6 1.423(10) . ?
C2 C3 1.386(12) . ?
C2 H2 0.9500 . ?
C3 C4 1.362(11) . ?
C3 H3 0.9500 . ?
C4 C5 1.380(11) . ?
C4 H4 0.9500 . ?
C5 C6 1.394(10) . ?
C5 H5 0.9500 . ?
C6 C7 1.458(9) . ?
C7 C8 1.387(9) . ?
C7 C12 1.404(9) . ?
C8 C9 1.347(10) . ?
C8 H8 0.9500 . ?
C9 C10 1.413(12) . ?
C9 H9 0.9500 . ?
C10 C11 1.397(11) . ?
C10 H10 0.9500 . ?
C11 C12 1.415(10) . ?
C11 H11 0.9500 . ?
N2 C13 1.140(9) . ?
N3 C20 1.153(8) . ?
N4 C21 1.134(8) . ?
N5 C22 1.161(9) . ?
C13 C14 1.441(8) . ?
C14 C19 1.381(8) . ?
C14 C15 1.418(8) . ?
C15 C16 1.371(9) . ?
C15 C20 1.453(8) . ?
C16 C17 1.388(9) . ?
C16 H16 0.9500 . ?
C17 C18 1.411(8) . ?
C17 C21 1.451(9) . ?
C18 C19 1.403(8) . ?
C18 C22 1.428(9) . ?
C19 H19 0.9500 . ?

loop_
_geom_hbond_atom_site_label_D
_geom_hbond_atom_site_label_H
_geom_hbond_atom_site_label_A
_geom_hbond_distance_DH
_geom_hbond_distance_HA
_geom_hbond_distance_DA
_geom_hbond_angle_DHA
_geom_hbond_site_symmetry_A
_geom_hbond_publ_flag
N1 H1 N5 0.88 2.20 3.027(8) 156.7 2_564 yes
N1 H1 N5 0.88 2.20 3.027(8) 156.7 2_564 yes

loop_
_geom_torsion_atom_site_label_1
_geom_torsion_atom_site_label_2
_geom_torsion_atom_site_label_3
_geom_torsion_atom_site_label_4
_geom_torsion
_geom_torsion_site_symmetry_1
_geom_torsion_site_symmetry_2
_geom_torsion_site_symmetry_3
_geom_torsion_site_symmetry_4
_geom_torsion_publ_flag
C12 N1 C1 C2 180.0(6) . . . . ?
C12 N1 C1 C6 -0.2(7) . . . . ?
N1 C1 C2 C3 179.9(7) . . . . ?
C6 C1 C2 C3 0.1(9) . . . . ?
C1 C2 C3 C4 -1.9(11) . . . . ?
C2 C3 C4 C5 2.3(11) . . . . ?
C3 C4 C5 C6 -0.8(10) . . . . ?
C4 C5 C6 C1 -0.9(9) . . . . ?
C4 C5 C6 C7 -178.9(7) . . . . ?
N1 C1 C6 C5 -178.6(6) . . . . ?
C2 C1 C6 C5 1.2(9) . . . . ?
N1 C1 C6 C7 -0.1(7) . . . . ?
C2 C1 C6 C7 179.8(6) . . . . ?
C5 C6 C7 C8 -2.8(13) . . . . ?
C1 C6 C7 C8 179.0(7) . . . . ?
C5 C6 C7 C12 178.5(7) . . . . ?
C1 C6 C7 C12 0.3(7) . . . . ?
C12 C7 C8 C9 -0.4(10) . . . . ?
C6 C7 C8 C9 -178.9(7) . . . . ?
C7 C8 C9 C10 0.0(10) . . . . ?
C8 C9 C10 C11 0.8(11) . . . . ?
C9 C10 C11 C12 -1.2(10) . . . . ?
C1 N1 C12 C7 0.4(7) . . . . ?
C1 N1 C12 C11 -178.8(6) . . . . ?
C8 C7 C12 N1 -179.4(6) . . . . ?
C6 C7 C12 N1 -0.4(7) . . . . ?
C8 C7 C12 C11 -0.1(9) . . . . ?
C6 C7 C12 C11 178.8(6) . . . . ?
C10 C11 C12 N1 180.0(6) . . . . ?
C10 C11 C12 C7 0.9(10) . . . . ?
C19 C14 C15 C16 2.2(8) . . . . ?
C13 C14 C15 C16 179.6(6) . . . . ?
C19 C14 C15 C20 178.8(6) . . . . ?
C13 C14 C15 C20 -3.8(8) . . . . ?
C14 C15 C16 C17 -2.0(9) . . . . ?
C20 C15 C16 C17 -178.5(5) . . . . ?
C15 C16 C17 C18 1.0(9) . . . . ?
C15 C16 C17 C21 178.8(6) . . . . ?
C16 C17 C18 C19 -0.1(9) . . . . ?
C21 C17 C18 C19 -178.1(5) . . . . ?
C16 C17 C18 C22 -179.5(6) . . . . ?
C21 C17 C18 C22 2.6(9) . . . . ?
C15 C14 C19 C18 -1.4(8) . . . . ?
C13 C14 C19 C18 -178.8(5) . . . . ?
C17 C18 C19 C14 0.4(8) . . . . ?
C22 C18 C19 C14 179.7(5) . . . . ?
